data_4113275
loop_
_publ_author_name
'Kent A. Nielsen'
'Won-Seob Cho'
'Jan O. Jeppesen'
'Vincent M. Lynch'
'Jan Becher'
'Jonathan L. Sessler'

_publ_section_title
;
 Tetra-TTF Calix[4]pyrrole: A Rationally Designed Receptor for
 Electron-Deficient Neutral Guests
;
_journal_name_full 'Journal of the American Chemical Society'
_journal_page_first 16296
_journal_page_last 16297
_journal_paper_doi 10.1021/ja044664a
_journal_volume 126
_journal_year 2004
_chemical_formula_sum 'C76 H62 N4 O6 S24'
_chemical_formula_weight 1896.74
_chemical_name_systematic
; 
 ? 
;
_space_group_IT_number 2
_symmetry_cell_setting triclinic
_symmetry_space_group_name_Hall '-P 1'
_symmetry_space_group_name_H-M 'P -1'
_atom_sites_solution_hydrogens geom
_atom_sites_solution_primary direct
_atom_sites_solution_secondary difmap
_audit_creation_method SHELXL-97
_cell_angle_alpha 77.351(2)
_cell_angle_beta 89.665(3)
_cell_angle_gamma 69.520(8)
_cell_formula_units_Z 1
_cell_length_a 9.3410(9)
_cell_length_b 12.8900(12)
_cell_length_c 21.742(4)
_cell_measurement_temperature 293(2)
_cell_volume 2385.7(6)
_computing_structure_refinement 'SHELXL-97 (Sheldrick, 1997)'
_computing_structure_solution 'SHELXS-97 (Sheldrick, 1990)'
_diffrn_ambient_temperature 293(2)
_diffrn_measured_fraction_theta_full 0.395
_diffrn_measured_fraction_theta_max 0.395
_diffrn_radiation_monochromator graphite
_diffrn_radiation_source 'fine-focus sealed tube'
_diffrn_radiation_type MoK\a
_diffrn_radiation_wavelength 0.71070
_diffrn_reflns_av_R_equivalents 0.0000
_diffrn_reflns_av_sigmaI/netI 0.1168
_diffrn_reflns_limit_h_max 9
_diffrn_reflns_limit_h_min 0
_diffrn_reflns_limit_k_max 14
_diffrn_reflns_limit_k_min -12
_diffrn_reflns_limit_l_max 22
_diffrn_reflns_limit_l_min -21
_diffrn_reflns_number 3311
_diffrn_reflns_theta_full 24.97
_diffrn_reflns_theta_max 24.97
_diffrn_reflns_theta_min 3.37
_exptl_absorpt_coefficient_mu 0.585
_exptl_crystal_density_diffrn 1.320
_exptl_crystal_F_000 978
_refine_diff_density_max 1.166
_refine_diff_density_min -0.987
_refine_diff_density_rms 0.132
_refine_ls_extinction_method none
_refine_ls_goodness_of_fit_ref 3.275
_refine_ls_hydrogen_treatment mixed
_refine_ls_matrix_type full
_refine_ls_number_parameters 213
_refine_ls_number_reflns 3311
_refine_ls_number_restraints 0
_refine_ls_restrained_S_all 3.275
_refine_ls_R_factor_all 0.2378
_refine_ls_R_factor_gt 0.1834
_refine_ls_shift/su_max 3.339
_refine_ls_shift/su_mean 0.132
_refine_ls_structure_factor_coef Fsqd
_refine_ls_weighting_details 'calc w=1/[\s^2^(Fo^2^)+(0.0200P)^2^+0.0000P] where P=(Fo^2^+2Fc^2^)/3'
_refine_ls_weighting_scheme calc
_refine_ls_wR_factor_gt 0.3356
_refine_ls_wR_factor_ref 0.3447
_reflns_number_gt 2174
_reflns_number_total 3311
_reflns_threshold_expression >2sigma(I)
_cod_data_source_file ja044664asi20040903_010653.cif
_cod_data_source_block nr1012
_cod_original_cell_volume 2385.7(5)
_cod_database_code 4113275

loop_
_symmetry_equiv_pos_as_xyz
'x, y, z'
'-x, -y, -z'

loop_
_atom_site_label
_atom_site_type_symbol
_atom_site_fract_x
_atom_site_fract_y
_atom_site_fract_z
_atom_site_U_iso_or_equiv
_atom_site_adp_type
_atom_site_occupancy
_atom_site_symmetry_multiplicity
_atom_site_calc_flag
S1 S 0.8275(6) 0.1520(3) -0.1114(4) 0.0345(13) Uiso 1 1 d
S2 S 0.6971(6) 0.0369(3) -0.2075(4) 0.0379(14) Uiso 1 1 d
S3 S 0.7505(6) 0.3641(3) -0.2131(4) 0.0368(14) Uiso 1 1 d
S4 S 0.9368(6) 0.2517(4) 0.1941(5) 0.0473(15) Uiso 1 1 d
S5 S 0.6278(6) 0.2451(4) -0.3069(5) 0.0471(15) Uiso 1 1 d
S6 S 0.4962(6) -0.0526(4) -0.2699(5) 0.0528(16) Uiso 1 1 d
S7 S 0.4306(7) 0.1806(4) -0.3891(6) 0.0654(19) Uiso 1 1 d
S8 S 1.1178(7) 0.2312(4) 0.3292(6) 0.0659(19) Uiso 1 1 d
S9 S 0.8174(8) 0.3229(5) 0.3779(6) 0.072(2) Uiso 1 1 d
S10 S 0.6416(7) 0.3395(4) 0.2529(5) 0.0614(18) Uiso 1 1 d
S12 S 0.9473(9) 0.3357(6) 0.5016(7) 0.089(2) Uiso 1 1 d
N13 N 0.5751(16) 0.3269(9) 0.0753(12) 0.023(4) Uiso 1 1 d
N16 N 0.7430(16) 0.4287(10) -0.0387(12) 0.025(4) Uiso 1 1 d
C14 C 0.7470(18) 0.3834(12) -0.1354(15) 0.020(4) Uiso 1 1 d
C15 C 0.510(2) 0.3517(11) 0.1271(14) 0.023(4) Uiso 1 1 d
C19 C 0.8316(19) 0.2371(12) 0.0398(15) 0.024(4) Uiso 1 1 d
C20 C 0.762(2) 0.2918(12) 0.1478(15) 0.026(4) Uiso 1 1 d
C21 C 0.7393(19) 0.2875(11) 0.0856(14) 0.020(4) Uiso 1 1 d
C23 C 0.842(2) 0.2931(14) 0.2608(18) 0.044(6) Uiso 1 1 d
C24 C 0.7233(18) 0.4667(12) -0.1069(15) 0.022(4) Uiso 1 1 d
C25 C 0.285(3) 0.3276(17) -0.388(2) 0.069(7) Uiso 1 1 d
C26 C 0.786(2) 0.3050(13) -0.0317(17) 0.030(5) Uiso 1 1 d
C29 C 0.7445(19) 0.2243(12) -0.1904(14) 0.027(4) Uiso 1 1 d
C30 C 0.6595(19) 0.6013(12) -0.1367(15) 0.025(4) Uiso 1 1 d
C33 C 0.632(2) 0.3360(12) 0.1726(15) 0.029(4) Uiso 1 1 d
C34 C 0.7383(19) 0.6564(12) -0.1012(15) 0.029(4) Uiso 1 1 d
C36 C 0.823(2) 0.1164(14) 0.0449(18) 0.047(6) Uiso 1 1 d
C37 C 0.912(3) 0.2815(15) 0.314(2) 0.053(6) Uiso 1 1 d
C38 C 0.706(2) 0.6200(13) -0.2020(17) 0.037(5) Uiso 1 1 d
C39 C 0.558(2) 0.0571(14) -0.2693(18) 0.043(5) Uiso 1 1 d
C46 C 0.7844(19) 0.2808(11) -0.0848(14) 0.016(4) Uiso 1 1 d
C50 C 0.984(3) 0.2932(17) 0.432(2) 0.065(7) Uiso 1 1 d
C54 C 1.009(2) 0.2113(14) 0.0492(19) 0.053(6) Uiso 1 1 d
C62 C 0.533(2) 0.1493(14) -0.3209(18) 0.047(6) Uiso 1 1 d
C63 C 0.6977(18) 0.1756(11) -0.2273(14) 0.022(4) Uiso 1 1 d
S64 S 1.2930(9) 0.2103(5) 0.4506(7) 0.090(2) Uiso 1 1 d
O66 O 0.6351(15) 0.5825(10) 0.0392(13) 0.047(4) Uiso 1 1 d
C67 C 0.617(2) 0.5981(13) 0.0902(17) 0.029(5) Uiso 1 1 d
N68 N 0.7246(19) 0.6034(11) 0.1316(14) 0.037(4) Uiso 1 1 d
C65 C 1.115(3) 0.2534(18) 0.408(2) 0.081(8) Uiso 1 1 d
C71 C 0.398(3) -0.0492(18) -0.204(2) 0.076(8) Uiso 1 1 d
C73 C 0.125(3) 0.0580(18) -0.248(2) 0.083(8) Uiso 1 1 d
C76 C 0.695(4) 0.619(2) 0.192(4) 0.120(13) Uiso 1 1 d
C72 C 0.241(3) 0.0611(18) -0.204(2) 0.078(8) Uiso 1 1 d
C70 C 0.183(3) 0.3117(17) -0.343(2) 0.073(8) Uiso 1 1 d
C75 C 0.883(4) 0.591(2) 0.102(3) 0.105(10) Uiso 1 1 d
C69 C 0.030(4) 0.433(2) -0.351(3) 0.108(10) Uiso 1 1 d
C74 C 1.418(4) 0.264(2) 0.401(3) 0.120(12) Uiso 1 1 d
O1W O 0.5957(13) 0.8945(8) 0.0322(11) 0.040(3) Uiso 1 1 d
C8A C 1.409(4) 0.457(2) 0.434(3) 0.131(12) Uiso 1 1 d
C10A C 0.897(4) 0.236(3) 0.558(4) 0.137(13) Uiso 1 1 d
C14A C 1.356(5) 0.398(3) 0.389(4) 0.153(15) Uiso 1 1 d
C20B C 1.029(6) 0.106(3) 0.550(5) 0.257(19) Uiso 1 1 d

loop_
_atom_type_symbol
_atom_type_description
_atom_type_scat_dispersion_real
_atom_type_scat_dispersion_imag
_atom_type_scat_source
C C 0.0033 0.0016 'International Tables Vol C Tables 4.2.6.8 and 6.1.1.4'
H H 0.0000 0.0000 'International Tables Vol C Tables 4.2.6.8 and 6.1.1.4'
N N 0.0061 0.0033 'International Tables Vol C Tables 4.2.6.8 and 6.1.1.4'
O O 0.0106 0.0060 'International Tables Vol C Tables 4.2.6.8 and 6.1.1.4'
S S 0.1246 0.1234 'International Tables Vol C Tables 4.2.6.8 and 6.1.1.4'

loop_
_geom_angle_atom_site_label_1
_geom_angle_atom_site_label_2
_geom_angle_atom_site_label_3
_geom_angle
_geom_angle_site_symmetry_1
_geom_angle_site_symmetry_3
C46 S1 C29 93.9(10) . .
C63 S2 C39 96.0(9) . .
C14 S3 C29 94.3(12) . .
C20 S4 C23 93.0(13) . .
C63 S5 C62 97.5(12) . .
C71 S6 C39 98.7(17) . .
C62 S7 C25 101.0(16) . .
C65 S8 C37 96.0(18) . .
C37 S9 C50 99.1(17) . .
C33 S10 C23 94.4(15) . .
C50 S12 C10A 111(2) . .
C15 N13 C21 111(2) . .
C24 N16 C26 100(2) . .
C24 C14 C46 105(3) . .
C24 C14 S3 138.3(18) . .
C46 C14 S3 116.4(15) . .
N13 C15 C33 106.4(18) . .
N13 C15 C30 128(2) . 2_665
C33 C15 C30 125(3) . 2_665
C21 C19 C54 116(3) . .
C21 C19 C36 108(2) . .
C54 C19 C36 103.0(13) . .
C21 C19 C26 116.2(16) . .
C54 C19 C26 104(2) . .
C36 C19 C26 107(3) . .
C33 C20 C21 112.1(19) . .
C33 C20 S4 119(2) . .
C21 C20 S4 129(2) . .
C20 C21 C19 136.3(19) . .
C20 C21 N13 103(2) . .
C19 C21 N13 119(2) . .
C37 C23 S10 120(3) . .
C37 C23 S4 124(2) . .
S10 C23 S4 115.7(19) . .
C14 C24 N16 113.1(16) . .
C14 C24 C30 129(3) . .
N16 C24 C30 118(2) . .
C70 C25 S7 107.3(17) . .
C46 C26 N16 111(2) . .
C46 C26 C19 136.8(18) . .
N16 C26 C19 112(3) . .
C63 C29 S3 125(2) . .
C63 C29 S1 122.6(13) . .
S3 C29 S1 112.7(14) . .
C15 C30 C38 118(2) 2_665 .
C15 C30 C34 107(2) 2_665 .
C38 C30 C34 106.3(17) . .
C15 C30 C24 108.5(15) 2_665 .
C38 C30 C24 108(2) . .
C34 C30 C24 108.9(17) . .
C20 C33 C15 107(3) . .
C20 C33 S10 117.5(18) . .
C15 C33 S10 134(2) . .
C23 C37 S9 123(2) . .
C23 C37 S8 125(3) . .
S9 C37 S8 112(2) . .
C62 C39 S6 123(2) . .
C62 C39 S2 117.3(13) . .
S6 C39 S2 117.6(13) . .
C26 C46 C14 110.4(16) . .
C26 C46 S1 135.1(16) . .
C14 C46 S1 114(2) . .
C65 C50 S12 129(3) . .
C65 C50 S9 114(4) . .
S12 C50 S9 116.6(19) . .
C39 C62 S7 128.8(15) . .
C39 C62 S5 112(2) . .
S7 C62 S5 119.0(14) . .
C29 C63 S2 125.7(19) . .
C29 C63 S5 122.0(13) . .
S2 C63 S5 112.3(14) . .
C65 S64 C74 109(2) . .
O66 C67 N68 127(2) . .
C67 N68 C76 123(3) . .
C67 N68 C75 112(3) . .
C76 N68 C75 124(3) . .
C50 C65 S64 124(4) . .
C50 C65 S8 119(3) . .
S64 C65 S8 117(2) . .
C72 C71 S6 119(3) . .
C73 C72 C71 107(3) . .
C25 C70 C69 110(3) . .
C14A C74 S64 109(3) . .
C20B C10A S12 103(4) . .
C74 C14A C8A 120(4) . .

loop_
_geom_bond_atom_site_label_1
_geom_bond_atom_site_label_2
_geom_bond_distance
_geom_bond_site_symmetry_2
S1 C46 1.79(2) .
S1 C29 1.80(3) .
S2 C63 1.748(15) .
S2 C39 1.79(3) .
S3 C14 1.76(3) .
S3 C29 1.781(15) .
S4 C20 1.773(19) .
S4 C23 1.78(4) .
S5 C63 1.77(3) .
S5 C62 1.82(2) .
S6 C71 1.70(5) .
S6 C39 1.704(19) .
S7 C62 1.66(3) .
S7 C25 1.91(3) .
S8 C65 1.80(5) .
S8 C37 1.81(2) .
S9 C37 1.73(4) .
S9 C50 1.83(3) .
S10 C33 1.76(3) .
S10 C23 1.75(2) .
S12 C50 1.72(5) .
S12 C10A 1.76(6) .
N13 C15 1.33(4) .
N13 C21 1.44(2) .
N16 C24 1.45(4) .
N16 C26 1.47(2) .
C14 C24 1.31(4) .
C14 C46 1.46(3) .
C15 C33 1.45(3) .
C15 C30 1.51(3) 2_665
C19 C21 1.43(4) .
C19 C54 1.57(2) .
C19 C36 1.56(2) .
C19 C26 1.59(4) .
C20 C33 1.31(4) .
C20 C21 1.39(4) .
C23 C37 1.28(5) .
C24 C30 1.61(2) .
C25 C70 1.39(6) .
C26 C46 1.26(4) .
C29 C63 1.28(3) .
C30 C15 1.51(3) 2_665
C30 C38 1.48(5) .
C30 C34 1.50(3) .
C39 C62 1.40(4) .
C50 C65 1.30(5) .
S64 C65 1.75(3) .
S64 C74 1.80(5) .
O66 C67 1.17(4) .
C67 N68 1.38(3) .
N68 C76 1.38(8) .
N68 C75 1.59(5) .
C71 C72 1.65(4) .
C73 C72 1.46(5) .
C70 C69 1.68(4) .
C74 C14A 1.58(4) .
C8A C14A 1.56(9) .
C10A C20B 1.74(7) .
